data_2207015
loop_
_publ_author_name
'Liu, Jian-Bing'
'Dai, Hong'
'Li, Li-Chun'
'Tao, Wei-Feng'
'Fang, Jian-Xin'

_publ_section_title 1-[(<i>Z</i>)-3-Ferrocenyl-1-(4-fluorophenyl)-1-methoxyprop-2-en-2-yl]-1<i>H</i>-1,2,4-triazole
_journal_coeditor_code LH6508
_journal_issue 10
_journal_name_full 'Acta Crystallographica Section E'
_journal_page_first m2166
_journal_page_last m2168
_journal_paper_doi 10.1107/S1600536805030898
_journal_volume 61
_journal_year 2005
_chemical_formula_iupac '[Fe (C5 H5) (C17 H15 F N3 O)]'
_chemical_formula_moiety 'C22 H20 F Fe N3 O'
_chemical_formula_sum 'C22 H20 F Fe N3 O'
_chemical_formula_weight 417.26
_chemical_name_systematic
;
1-[(Z)-3-Ferrocenyl-1-(4-fluorophenyl)-1-methoxyprop-2-en-2-yl]-
1H-1,2,4-triazole
;
_space_group_IT_number 2
_symmetry_cell_setting triclinic
_symmetry_space_group_name_Hall '-P 1'
_symmetry_space_group_name_H-M 'P -1'
_atom_sites_solution_hydrogens geom
_atom_sites_solution_primary direct
_atom_sites_solution_secondary difmap
_cell_angle_alpha 100.554(4)
_cell_angle_beta 110.267(4)
_cell_angle_gamma 115.736(4)
_cell_formula_units_Z 2
_cell_length_a 10.116(2)
_cell_length_b 11.045(3)
_cell_length_c 11.239(3)
_cell_measurement_reflns_used 1579
_cell_measurement_temperature 294(2)
_cell_measurement_theta_max 22.83
_cell_measurement_theta_min 2.23
_cell_volume 975.0(4)
_computing_cell_refinement 'SAINT (Bruker, 1999)'
_computing_data_collection 'SMART (Bruker, 1998)'
_computing_data_reduction SAINT
_computing_molecular_graphics 'SHELXTL (Bruker, 1999)'
_computing_publication_material SHELXTL
_computing_structure_refinement 'SHELXL97 (Sheldrick, 1997)'
_computing_structure_solution 'SHELXS97 (Sheldrick, 1997)'
_diffrn_ambient_temperature 294(2)
_diffrn_measured_fraction_theta_full 0.993
_diffrn_measured_fraction_theta_max 0.993
_diffrn_measurement_device_type 'Bruker SMART CCD area-detector'
_diffrn_measurement_method '\f and \w'
_diffrn_radiation_monochromator graphite
_diffrn_radiation_source 'fine-focus sealed tube'
_diffrn_radiation_type MoK\a
_diffrn_radiation_wavelength 0.71073
_diffrn_reflns_av_R_equivalents 0.0245
_diffrn_reflns_av_sigmaI/netI 0.0571
_diffrn_reflns_limit_h_max 10
_diffrn_reflns_limit_h_min -12
_diffrn_reflns_limit_k_max 13
_diffrn_reflns_limit_k_min -7
_diffrn_reflns_limit_l_max 13
_diffrn_reflns_limit_l_min -12
_diffrn_reflns_number 4998
_diffrn_reflns_theta_full 25.01
_diffrn_reflns_theta_max 25.01
_diffrn_reflns_theta_min 2.10
_exptl_absorpt_coefficient_mu 0.800
_exptl_absorpt_correction_T_max 0.866
_exptl_absorpt_correction_T_min 0.821
_exptl_absorpt_correction_type multi-scan
_exptl_absorpt_process_details '(SADABS; Sheldrick, 1996)'
_exptl_crystal_colour yellow
_exptl_crystal_density_diffrn 1.421
_exptl_crystal_density_method 'not measured'
_exptl_crystal_description block
_exptl_crystal_F_000 432
_exptl_crystal_size_max 0.24
_exptl_crystal_size_mid 0.22
_exptl_crystal_size_min 0.18
_refine_diff_density_max 0.252
_refine_diff_density_min -0.240
_refine_ls_extinction_method none
_refine_ls_goodness_of_fit_ref 1.020
_refine_ls_hydrogen_treatment constr
_refine_ls_matrix_type full
_refine_ls_number_parameters 254
_refine_ls_number_reflns 3417
_refine_ls_number_restraints 0
_refine_ls_restrained_S_all 1.020
_refine_ls_R_factor_all 0.0700
_refine_ls_R_factor_gt 0.0422
_refine_ls_shift/su_max 0.004
_refine_ls_shift/su_mean 0.001
_refine_ls_structure_factor_coef Fsqd
_refine_ls_weighting_details 'calc w = 1/[\s^2^(Fo^2^)+(0.0447P)^2^] where P = (Fo^2^+2Fc^2^)/3'
_refine_ls_weighting_scheme calc
_refine_ls_wR_factor_gt 0.0867
_refine_ls_wR_factor_ref 0.0988
_reflns_number_gt 2445
_reflns_number_total 3417
_reflns_threshold_expression I>2/s(I)
_cod_data_source_file lh6508.cif
_cod_data_source_block I
_cod_depositor_comments
;
The following automatic conversions were performed:
'_symmetry_cell_setting' value 'Triclinic' changed to 'triclinic'
according to '/home/saulius/struct/CIF-dictionaries/cif_core.dic'
dictionary named 'cif_core.dic' version 2.4.1 from 2010-06-29.

Automatic conversion script
Id: cif_fix_enum 1527 2010-12-29 10:47:43Z saulius 

The following automatic conversions were performed:

'_symmetry_cell_setting' value 'Triclinic' changed to 'triclinic'
according to /home/saulius/struct/CIF-dictionaries/cif_core.dic
dictionary named 'cif_core.dic' version 2.4.1 from 2010-06-29.

Automatic conversion script
Id: cif_fix_values 1715 2011-07-08 13:25:40Z adriana 
;
_cod_database_code 2207015
_cod_database_fobs_code 2207015

loop_
_symmetry_equiv_pos_as_xyz
'x, y, z'
'-x, -y, -z'

loop_
_atom_site_label
_atom_site_fract_x
_atom_site_fract_y
_atom_site_fract_z
_atom_site_U_iso_or_equiv
_atom_site_adp_type
_atom_site_calc_flag
_atom_site_refinement_flags
_atom_site_occupancy
_atom_site_type_symbol
Fe1 0.64582(5) 0.87958(5) 0.67424(4) 0.04078(16) Uani d . 1 Fe
F1 0.4790(3) 0.4859(3) 1.1747(2) 0.0900(7) Uani d . 1 F
N1 0.1620(3) 0.7821(3) 0.6360(2) 0.0384(6) Uani d . 1 N
N2 0.2250(3) 0.9276(3) 0.6931(3) 0.0575(7) Uani d . 1 N
N3 -0.0015(3) 0.8207(3) 0.4837(3) 0.0599(8) Uani d . 1 N
O1 -0.0115(2) 0.5727(2) 0.7255(2) 0.0564(6) Uani d . 1 O
C1 0.4058(3) 0.7134(3) 0.5984(3) 0.0355(7) Uani d . 1 C
C2 0.4123(3) 0.8088(3) 0.5271(3) 0.0407(7) Uani d . 1 C
H2 0.3588 0.8596 0.5222 0.049 Uiso calc R 1 H
C3 0.5128(4) 0.8129(3) 0.4655(3) 0.0476(8) Uani d . 1 C
H3 0.5377 0.8675 0.4137 0.057 Uiso calc R 1 H
C4 0.5695(4) 0.7208(3) 0.4956(3) 0.0498(8) Uani d . 1 C
H4 0.6377 0.7035 0.4667 0.060 Uiso calc R 1 H
C5 0.5050(4) 0.6591(3) 0.5771(3) 0.0429(7) Uani d . 1 C
H5 0.5236 0.5942 0.6113 0.051 Uiso calc R 1 H
C6 0.7288(5) 0.9988(5) 0.8728(4) 0.0804(13) Uani d . 1 C
H6 0.6631 0.9876 0.9158 0.096 Uiso calc R 1 H
C7 0.7611(6) 1.0910(4) 0.8010(5) 0.0871(13) Uani d . 1 C
H7 0.7210 1.1515 0.7870 0.105 Uiso calc R 1 H
C8 0.8670(6) 1.0726(5) 0.7546(4) 0.0930(16) Uani d . 1 C
H8 0.9101 1.1195 0.7040 0.112 Uiso calc R 1 H
C9 0.8950(5) 0.9736(6) 0.7972(5) 0.0931(15) Uani d . 1 C
H9 0.9607 0.9419 0.7806 0.112 Uiso calc R 1 H
C10 0.8107(6) 0.9292(5) 0.8681(4) 0.0900(14) Uani d . 1 C
H10 0.8093 0.8617 0.9073 0.108 Uiso calc R 1 H
C11 0.3323(3) 0.6808(3) 0.6882(3) 0.0366(7) Uani d . 1 C
H11 0.3635 0.6302 0.7375 0.044 Uiso calc R 1 H
C12 0.2286(3) 0.7115(3) 0.7109(3) 0.0369(7) Uani d . 1 C
C13 0.1625(3) 0.6770(3) 0.8099(3) 0.0422(7) Uani d . 1 C
H13 0.1778 0.7660 0.8660 0.051 Uiso calc R 1 H
C14 0.2486(4) 0.6241(3) 0.9060(3) 0.0386(7) Uani d . 1 C
C15 0.4011(4) 0.7233(4) 1.0232(3) 0.0499(8) Uani d . 1 C
H15 0.4516 0.8226 1.0415 0.060 Uiso calc R 1 H
C16 0.4794(4) 0.6769(4) 1.1133(3) 0.0578(9) Uani d . 1 C
H16 0.5823 0.7437 1.1918 0.069 Uiso calc R 1 H
C17 0.4030(5) 0.5317(5) 1.0847(4) 0.0574(9) Uani d . 1 C
C18 0.2544(5) 0.4297(4) 0.9701(4) 0.0602(9) Uani d . 1 C
H18 0.2064 0.3306 0.9523 0.072 Uiso calc R 1 H
C19 0.1765(4) 0.4772(3) 0.8805(3) 0.0511(8) Uani d . 1 C
H19 0.0741 0.4091 0.8020 0.061 Uiso calc R 1 H
C20 0.0300(4) 0.7237(4) 0.5140(3) 0.0575(9) Uani d . 1 C
H20 -0.0335 0.6251 0.4561 0.069 Uiso calc R 1 H
C21 0.1214(4) 0.9425(4) 0.5963(4) 0.0576(9) Uani d . 1 C
H21 0.1331 1.0325 0.6056 0.069 Uiso calc R 1 H
C22 -0.1073(4) 0.5702(5) 0.7942(4) 0.0848(13) Uani d . 1 C
H22A -0.0758 0.5401 0.8686 0.127 Uiso calc R 1 H
H22B -0.2242 0.5026 0.7300 0.127 Uiso calc R 1 H
H22C -0.0864 0.6663 0.8301 0.127 Uiso calc R 1 H

loop_
_atom_site_aniso_label
_atom_site_aniso_U_11
_atom_site_aniso_U_22
_atom_site_aniso_U_33
_atom_site_aniso_U_12
_atom_site_aniso_U_13
_atom_site_aniso_U_23
Fe1 0.0423(3) 0.0416(3) 0.0379(3) 0.0215(2) 0.0203(2) 0.0153(2)
F1 0.1239(19) 0.135(2) 0.0796(15) 0.1008(18) 0.0588(14) 0.0769(15)
N1 0.0399(14) 0.0381(14) 0.0412(14) 0.0239(12) 0.0189(12) 0.0172(12)
N2 0.0592(17) 0.0382(16) 0.0623(18) 0.0300(15) 0.0139(15) 0.0156(14)
N3 0.0583(18) 0.061(2) 0.0603(19) 0.0375(17) 0.0177(16) 0.0321(17)
O1 0.0417(12) 0.0721(16) 0.0518(13) 0.0252(12) 0.0244(11) 0.0276(12)
C1 0.0355(15) 0.0340(16) 0.0364(16) 0.0177(14) 0.0172(14) 0.0155(13)
C2 0.0445(17) 0.0400(17) 0.0422(17) 0.0246(15) 0.0200(15) 0.0222(15)
C3 0.0538(19) 0.0462(19) 0.0380(17) 0.0208(17) 0.0238(16) 0.0198(15)
C4 0.058(2) 0.048(2) 0.0458(18) 0.0286(17) 0.0306(17) 0.0145(16)
C5 0.0562(19) 0.0403(17) 0.0452(18) 0.0308(16) 0.0292(16) 0.0200(15)
C6 0.061(2) 0.078(3) 0.050(2) 0.013(2) 0.025(2) -0.009(2)
C7 0.088(3) 0.047(2) 0.068(3) 0.027(2) 0.005(3) -0.004(2)
C8 0.077(3) 0.071(3) 0.053(3) -0.011(3) 0.026(2) 0.014(2)
C9 0.046(2) 0.115(4) 0.077(3) 0.034(3) 0.015(2) 0.012(3)
C10 0.078(3) 0.089(3) 0.052(2) 0.026(3) 0.006(2) 0.028(2)
C11 0.0401(16) 0.0314(16) 0.0371(16) 0.0184(14) 0.0165(14) 0.0176(13)
C12 0.0390(16) 0.0340(16) 0.0408(17) 0.0205(14) 0.0196(14) 0.0181(14)
C13 0.0406(17) 0.0436(18) 0.0423(17) 0.0219(16) 0.0214(15) 0.0161(15)
C14 0.0468(17) 0.0466(19) 0.0369(16) 0.0288(16) 0.0276(15) 0.0207(15)
C15 0.055(2) 0.047(2) 0.0429(18) 0.0261(17) 0.0226(17) 0.0151(16)
C16 0.060(2) 0.075(3) 0.0400(19) 0.041(2) 0.0210(17) 0.0202(19)
C17 0.080(3) 0.084(3) 0.055(2) 0.061(2) 0.046(2) 0.045(2)
C18 0.083(3) 0.055(2) 0.072(2) 0.043(2) 0.051(2) 0.041(2)
C19 0.054(2) 0.045(2) 0.054(2) 0.0228(17) 0.0297(17) 0.0242(17)
C20 0.057(2) 0.046(2) 0.049(2) 0.0229(18) 0.0118(18) 0.0199(17)
C21 0.064(2) 0.049(2) 0.074(2) 0.039(2) 0.031(2) 0.033(2)
C22 0.057(2) 0.115(4) 0.098(3) 0.045(2) 0.053(2) 0.045(3)

loop_
_atom_type_symbol
_atom_type_description
_atom_type_scat_dispersion_real
_atom_type_scat_dispersion_imag
_atom_type_scat_source
C C 0.0033 0.0016 'International Tables Vol C Tables 4.2.6.8 and 6.1.1.4'
H H 0.0000 0.0000 'International Tables Vol C Tables 4.2.6.8 and 6.1.1.4'
N N 0.0061 0.0033 'International Tables Vol C Tables 4.2.6.8 and 6.1.1.4'
O O 0.0106 0.0060 'International Tables Vol C Tables 4.2.6.8 and 6.1.1.4'
F F 0.0171 0.0103 'International Tables Vol C Tables 4.2.6.8 and 6.1.1.4'
Fe Fe 0.3463 0.8444 'International Tables Vol C Tables 4.2.6.8 and 6.1.1.4'

loop_
_geom_angle_atom_site_label_1
_geom_angle_atom_site_label_2
_geom_angle_atom_site_label_3
_geom_angle
_geom_angle_publ_flag
C10 Fe1 C6 39.31(17) ?
C10 Fe1 C5 107.08(16) ?
C6 Fe1 C5 127.01(17) ?
C10 Fe1 C7 67.26(19) ?
C6 Fe1 C7 40.79(17) ?
C5 Fe1 C7 166.19(19) ?
C10 Fe1 C1 117.05(16) ?
C6 Fe1 C1 107.32(14) ?
C5 Fe1 C1 41.52(11) ?
C7 Fe1 C1 128.43(18) ?
C10 Fe1 C8 66.43(18) ?
C6 Fe1 C8 67.60(16) ?
C5 Fe1 C8 150.2(2) ?
C7 Fe1 C8 40.79(18) ?
C1 Fe1 C8 168.1(2) ?
C10 Fe1 C9 39.25(18) ?
C6 Fe1 C9 66.45(18) ?
C5 Fe1 C9 116.94(19) ?
C7 Fe1 C9 67.3(2) ?
C1 Fe1 C9 149.9(2) ?
C8 Fe1 C9 39.37(18) ?
C10 Fe1 C2 151.90(19) ?
C6 Fe1 C2 119.78(17) ?
C5 Fe1 C2 68.78(12) ?
C7 Fe1 C2 109.85(15) ?
C1 Fe1 C2 41.17(11) ?
C8 Fe1 C2 130.9(2) ?
C9 Fe1 C2 167.9(2) ?
C10 Fe1 C4 127.8(2) ?
C6 Fe1 C4 164.6(2) ?
C5 Fe1 C4 40.60(12) ?
C7 Fe1 C4 152.8(2) ?
C1 Fe1 C4 69.12(12) ?
C8 Fe1 C4 118.69(17) ?
C9 Fe1 C4 108.65(16) ?
C2 Fe1 C4 68.08(13) ?
C10 Fe1 C3 166.0(2) ?
C6 Fe1 C3 153.85(19) ?
C5 Fe1 C3 68.23(12) ?
C7 Fe1 C3 120.24(17) ?
C1 Fe1 C3 68.83(11) ?
C8 Fe1 C3 110.63(15) ?
C9 Fe1 C3 129.87(18) ?
C2 Fe1 C3 40.28(11) ?
C4 Fe1 C3 40.29(12) ?
C20 N1 N2 108.8(2) yes
C20 N1 C12 129.2(3) yes
N2 N1 C12 121.7(2) yes
C21 N2 N1 101.5(3) yes
C20 N3 C21 101.3(3) yes
C13 O1 C22 113.6(2) yes
C2 C1 C5 106.3(2) ?
C2 C1 C11 130.9(3) yes
C5 C1 C11 122.5(3) yes
C2 C1 Fe1 69.71(15) ?
C5 C1 Fe1 69.01(16) ?
C11 C1 Fe1 121.55(19) ?
C3 C2 C1 108.6(3) ?
C3 C2 Fe1 70.16(17) ?
C1 C2 Fe1 69.13(16) ?
C3 C2 H2 125.7 ?
C1 C2 H2 125.7 ?
Fe1 C2 H2 126.6 ?
C2 C3 C4 108.5(3) ?
C2 C3 Fe1 69.57(16) ?
C4 C3 Fe1 69.76(17) ?
C2 C3 H3 125.7 ?
C4 C3 H3 125.7 ?
Fe1 C3 H3 126.5 ?
C3 C4 C5 108.1(3) ?
C3 C4 Fe1 69.95(17) ?
C5 C4 Fe1 68.98(17) ?
C3 C4 H4 125.9 ?
C5 C4 H4 125.9 ?
Fe1 C4 H4 126.7 ?
C4 C5 C1 108.4(3) ?
C4 C5 Fe1 70.43(18) ?
C1 C5 Fe1 69.46(16) ?
C4 C5 H5 125.8 ?
C1 C5 H5 125.8 ?
Fe1 C5 H5 125.9 ?
C10 C6 C7 108.0(4) ?
C10 C6 Fe1 70.3(2) ?
C7 C6 Fe1 69.8(2) ?
C10 C6 H6 126.0 ?
C7 C6 H6 126.0 ?
Fe1 C6 H6 125.5 ?
C6 C7 C8 105.9(4) ?
C6 C7 Fe1 69.4(2) ?
C8 C7 Fe1 69.7(2) ?
C6 C7 H7 127.1 ?
C8 C7 H7 127.1 ?
Fe1 C7 H7 125.4 ?
C9 C8 C7 107.9(4) ?
C9 C8 Fe1 70.4(2) ?
C7 C8 Fe1 69.5(2) ?
C9 C8 H8 126.0 ?
C7 C8 H8 126.0 ?
Fe1 C8 H8 125.6 ?
C10 C9 C8 108.7(4) ?
C10 C9 Fe1 69.9(2) ?
C8 C9 Fe1 70.2(2) ?
C10 C9 H9 125.6 ?
C8 C9 H9 125.6 ?
Fe1 C9 H9 125.8 ?
C6 C10 C9 109.5(5) ?
C6 C10 Fe1 70.4(2) ?
C9 C10 Fe1 70.9(2) ?
C6 C10 H10 125.3 ?
C9 C10 H10 125.3 ?
Fe1 C10 H10 125.1 ?
C12 C11 C1 130.4(3) ?
C12 C11 H11 114.8 ?
C1 C11 H11 114.8 ?
C11 C12 N1 121.1(2) yes
C11 C12 C13 126.8(3) yes
N1 C12 C13 112.2(2) yes
O1 C13 C12 105.2(2) yes
O1 C13 C14 112.6(2) yes
C12 C13 C14 113.9(2) yes
O1 C13 H13 108.3 ?
C12 C13 H13 108.3 ?
C14 C13 H13 108.3 ?
C19 C14 C15 118.5(3) ?
C19 C14 C13 121.3(3) n
C15 C14 C13 120.2(3) n
C16 C15 C14 120.9(3) ?
C16 C15 H15 119.6 ?
C14 C15 H15 119.6 ?
C17 C16 C15 118.5(3) ?
C17 C16 H16 120.8 ?
C15 C16 H16 120.8 ?
C16 C17 C18 122.9(3) ?
C16 C17 F1 118.5(3) n
C18 C17 F1 118.5(3) n
C17 C18 C19 118.2(3) ?
C17 C18 H18 120.9 ?
C19 C18 H18 120.9 ?
C14 C19 C18 121.0(3) ?
C14 C19 H19 119.5 ?
C18 C19 H19 119.5 ?
N3 C20 N1 112.2(3) yes
N3 C20 H20 123.9 ?
N1 C20 H20 123.9 ?
N2 C21 N3 116.2(3) yes
N2 C21 H21 121.9 ?
N3 C21 H21 121.9 n
O1 C22 H22A 109.5 n
O1 C22 H22B 109.5 ?
H22A C22 H22B 109.5 n
O1 C22 H22C 109.5 ?
H22A C22 H22C 109.5 ?
H22B C22 H22C 109.5 ?

loop_
_geom_bond_atom_site_label_1
_geom_bond_atom_site_label_2
_geom_bond_distance
_geom_bond_publ_flag
Fe1 C10 2.020(4) n
Fe1 C6 2.021(4) n
Fe1 C5 2.022(3) n
Fe1 C7 2.027(4) n
Fe1 C1 2.028(3) n
Fe1 C8 2.030(4) n
Fe1 C9 2.032(4) n
Fe1 C2 2.036(3) n
Fe1 C4 2.041(3) n
Fe1 C3 2.043(3) n
F1 C17 1.363(4) n
N1 C20 1.319(4) yes
N1 N2 1.360(3) yes
N1 C12 1.440(3) yes
N2 C21 1.317(4) yes
N3 C20 1.311(4) yes
N3 C21 1.338(4) yes
O1 C13 1.417(3) yes
O1 C22 1.428(4) yes
C1 C2 1.429(4) ?
C1 C5 1.436(4) ?
C1 C11 1.457(4) ?
C2 C3 1.404(4) ?
C2 H2 0.9300 ?
C3 C4 1.407(4) ?
C3 H3 0.9300 ?
C4 C5 1.410(4) ?
C4 H4 0.9300 ?
C5 H5 0.9300 ?
C6 C10 1.359(6) ?
C6 C7 1.410(6) ?
C6 H6 0.9300 ?
C7 C8 1.414(6) ?
C7 H7 0.9300 ?
C8 C9 1.368(6) ?
C8 H8 0.9300 ?
C9 C10 1.361(6) ?
C9 H9 0.9300 ?
C10 H10 0.9300 ?
C11 C12 1.321(4) yes
C11 H11 0.9300 n
C12 C13 1.510(4) yes
C13 C14 1.513(4) yes
C13 H13 0.9800 ?
C14 C19 1.380(4) yes
C14 C15 1.383(4) yes
C15 C16 1.379(4) ?
C15 H15 0.9300 ?
C16 C17 1.354(5) ?
C16 H16 0.9300 ?
C17 C18 1.358(5) ?
C18 C19 1.383(4) ?
C18 H18 0.9300 ?
C19 H19 0.9300 ?
C20 H20 0.9300 ?
C21 H21 0.9300 ?
C22 H22A 0.9600 n
C22 H22B 0.9600 ?
C22 H22C 0.9600 ?

loop_
_geom_torsion_atom_site_label_1
_geom_torsion_atom_site_label_2
_geom_torsion_atom_site_label_3
_geom_torsion_atom_site_label_4
_geom_torsion
_geom_torsion_publ_flag
C20 N1 N2 C21 -0.2(3) yes
C12 N1 N2 C21 -175.1(3) yes
C10 Fe1 C1 C2 157.0(2) ?
C6 Fe1 C1 C2 115.7(2) ?
C5 Fe1 C1 C2 -117.5(2) ?
C7 Fe1 C1 C2 75.6(3) ?
C8 Fe1 C1 C2 52.8(7) ?
C9 Fe1 C1 C2 -171.6(3) ?
C4 Fe1 C1 C2 -80.17(18) ?
C3 Fe1 C1 C2 -36.87(17) ?
C10 Fe1 C1 C5 -85.5(3) ?
C6 Fe1 C1 C5 -126.8(2) ?
C7 Fe1 C1 C5 -166.9(2) ?
C8 Fe1 C1 C5 170.3(6) ?
C9 Fe1 C1 C5 -54.0(4) ?
C2 Fe1 C1 C5 117.5(2) ?
C4 Fe1 C1 C5 37.34(17) ?
C3 Fe1 C1 C5 80.65(18) ?
C10 Fe1 C1 C11 30.7(3) ?
C6 Fe1 C1 C11 -10.7(3) ?
C5 Fe1 C1 C11 116.1(3) ?
C7 Fe1 C1 C11 -50.7(3) ?
C8 Fe1 C1 C11 -73.5(7) ?
C9 Fe1 C1 C11 62.1(4) ?
C2 Fe1 C1 C11 -126.3(3) ?
C4 Fe1 C1 C11 153.5(3) ?
C3 Fe1 C1 C11 -163.2(3) ?
C5 C1 C2 C3 -0.4(3) ?
C11 C1 C2 C3 173.9(3) ?
Fe1 C1 C2 C3 59.2(2) ?
C5 C1 C2 Fe1 -59.61(19) ?
C11 C1 C2 Fe1 114.7(3) ?
C10 Fe1 C2 C3 -167.6(3) ?
C6 Fe1 C2 C3 157.6(2) ?
C5 Fe1 C2 C3 -80.96(18) ?
C7 Fe1 C2 C3 113.7(2) ?
C1 Fe1 C2 C3 -120.1(2) ?
C8 Fe1 C2 C3 72.5(3) ?
C9 Fe1 C2 C3 39.4(8) ?
C4 Fe1 C2 C3 -37.16(18) ?
C10 Fe1 C2 C1 -47.5(4) ?
C6 Fe1 C2 C1 -82.3(2) ?
C5 Fe1 C2 C1 39.10(16) ?
C7 Fe1 C2 C1 -126.2(2) ?
C8 Fe1 C2 C1 -167.4(2) ?
C9 Fe1 C2 C1 159.5(8) ?
C4 Fe1 C2 C1 82.90(18) ?
C3 Fe1 C2 C1 120.1(2) ?
C1 C2 C3 C4 0.5(3) ?
Fe1 C2 C3 C4 59.0(2) ?
C1 C2 C3 Fe1 -58.6(2) ?
C10 Fe1 C3 C2 155.3(6) ?
C6 Fe1 C3 C2 -48.7(4) ?
C5 Fe1 C3 C2 82.43(18) ?
C7 Fe1 C3 C2 -85.4(3) ?
C1 Fe1 C3 C2 37.66(17) ?
C8 Fe1 C3 C2 -129.6(3) ?
C9 Fe1 C3 C2 -170.0(3) ?
C4 Fe1 C3 C2 119.9(3) ?
C10 Fe1 C3 C4 35.3(7) ?
C6 Fe1 C3 C4 -168.6(3) ?
C5 Fe1 C3 C4 -37.51(18) ?
C7 Fe1 C3 C4 154.6(2) ?
C1 Fe1 C3 C4 -82.28(19) ?
C8 Fe1 C3 C4 110.4(3) ?
C9 Fe1 C3 C4 70.1(3) ?
C2 Fe1 C3 C4 -119.9(3) ?
C2 C3 C4 C5 -0.3(3) ?
Fe1 C3 C4 C5 58.6(2) ?
C2 C3 C4 Fe1 -58.9(2) ?
C10 Fe1 C4 C3 -169.8(2) ?
C6 Fe1 C4 C3 160.9(5) ?
C5 Fe1 C4 C3 119.7(3) ?
C7 Fe1 C4 C3 -53.9(4) ?
C1 Fe1 C4 C3 81.50(19) ?
C8 Fe1 C4 C3 -88.6(3) ?
C9 Fe1 C4 C3 -130.4(3) ?
C2 Fe1 C4 C3 37.15(18) ?
C10 Fe1 C4 C5 70.5(3) ?
C6 Fe1 C4 C5 41.2(6) ?
C7 Fe1 C4 C5 -173.6(3) ?
C1 Fe1 C4 C5 -38.17(18) ?
C8 Fe1 C4 C5 151.7(3) ?
C9 Fe1 C4 C5 109.9(3) ?
C2 Fe1 C4 C5 -82.52(19) ?
C3 Fe1 C4 C5 -119.7(3) ?
C3 C4 C5 C1 0.1(3) ?
Fe1 C4 C5 C1 59.3(2) ?
C3 C4 C5 Fe1 -59.2(2) ?
C2 C1 C5 C4 0.2(3) ?
C11 C1 C5 C4 -174.7(3) ?
Fe1 C1 C5 C4 -59.9(2) ?
C2 C1 C5 Fe1 60.06(19) ?
C11 C1 C5 Fe1 -114.8(3) ?
C10 Fe1 C5 C4 -128.8(3) ?
C6 Fe1 C5 C4 -167.3(2) ?
C7 Fe1 C5 C4 167.6(6) ?
C1 Fe1 C5 C4 119.4(3) ?
C8 Fe1 C5 C4 -56.6(4) ?
C9 Fe1 C5 C4 -87.6(3) ?
C2 Fe1 C5 C4 80.7(2) ?
C3 Fe1 C5 C4 37.23(19) ?
C10 Fe1 C5 C1 111.8(2) ?
C6 Fe1 C5 C1 73.2(3) ?
C7 Fe1 C5 C1 48.2(7) ?
C8 Fe1 C5 C1 -176.0(3) ?
C9 Fe1 C5 C1 152.9(2) ?
C2 Fe1 C5 C1 -38.78(16) ?
C4 Fe1 C5 C1 -119.4(3) ?
C3 Fe1 C5 C1 -82.21(18) ?
C5 Fe1 C6 C10 70.1(3) ?
C7 Fe1 C6 C10 -118.8(4) ?
C1 Fe1 C6 C10 111.8(3) ?
C8 Fe1 C6 C10 -79.7(3) ?
C9 Fe1 C6 C10 -36.8(3) ?
C2 Fe1 C6 C10 154.9(3) ?
C4 Fe1 C6 C10 37.7(7) ?
C3 Fe1 C6 C10 -171.1(3) ?
C10 Fe1 C6 C7 118.8(4) ?
C5 Fe1 C6 C7 -171.1(3) ?
C1 Fe1 C6 C7 -129.4(3) ?
C8 Fe1 C6 C7 39.1(3) ?
C9 Fe1 C6 C7 82.0(3) ?
C2 Fe1 C6 C7 -86.3(3) ?
C4 Fe1 C6 C7 156.4(5) ?
C3 Fe1 C6 C7 -52.3(5) ?
C10 C6 C7 C8 -0.3(4) ?
Fe1 C6 C7 C8 -60.5(3) ?
C10 C6 C7 Fe1 60.2(3) ?
C10 Fe1 C7 C6 -37.0(3) ?
C5 Fe1 C7 C6 31.2(8) ?
C1 Fe1 C7 C6 70.3(3) ?
C8 Fe1 C7 C6 -116.8(4) ?
C9 Fe1 C7 C6 -79.7(3) ?
C2 Fe1 C7 C6 112.9(3) ?
C4 Fe1 C7 C6 -166.6(3) ?
C3 Fe1 C7 C6 156.2(3) ?
C10 Fe1 C7 C8 79.7(3) ?
C6 Fe1 C7 C8 116.8(4) ?
C5 Fe1 C7 C8 147.9(6) ?
C1 Fe1 C7 C8 -173.0(3) ?
C9 Fe1 C7 C8 37.0(2) ?
C2 Fe1 C7 C8 -130.3(3) ?
C4 Fe1 C7 C8 -49.8(5) ?
C3 Fe1 C7 C8 -87.1(3) ?
C6 C7 C8 C9 0.1(4) ?
Fe1 C7 C8 C9 -60.2(3) ?
C6 C7 C8 Fe1 60.3(3) ?
C10 Fe1 C8 C9 36.9(3) ?
C6 Fe1 C8 C9 79.7(3) ?
C5 Fe1 C8 C9 -46.4(4) ?
C7 Fe1 C8 C9 118.8(4) ?
C1 Fe1 C8 C9 146.5(7) ?
C2 Fe1 C8 C9 -169.6(3) ?
C4 Fe1 C8 C9 -84.7(3) ?
C3 Fe1 C8 C9 -128.4(3) ?
C10 Fe1 C8 C7 -82.0(3) ?
C6 Fe1 C8 C7 -39.1(3) ?
C5 Fe1 C8 C7 -165.3(3) ?
C1 Fe1 C8 C7 27.7(8) ?
C9 Fe1 C8 C7 -118.8(4) ?
C2 Fe1 C8 C7 71.6(3) ?
C4 Fe1 C8 C7 156.5(3) ?
C3 Fe1 C8 C7 112.8(3) ?
C7 C8 C9 C10 0.1(5) ?
Fe1 C8 C9 C10 -59.5(3) ?
C7 C8 C9 Fe1 59.6(3) ?
C6 Fe1 C9 C10 36.8(3) ?
C5 Fe1 C9 C10 -84.2(3) ?
C7 Fe1 C9 C10 81.3(3) ?
C1 Fe1 C9 C10 -47.2(5) ?
C8 Fe1 C9 C10 119.7(4) ?
C2 Fe1 C9 C10 160.2(7) ?
C4 Fe1 C9 C10 -127.5(3) ?
C3 Fe1 C9 C10 -167.4(3) ?
C10 Fe1 C9 C8 -119.7(4) ?
C6 Fe1 C9 C8 -82.9(3) ?
C5 Fe1 C9 C8 156.1(3) ?
C7 Fe1 C9 C8 -38.3(3) ?
C1 Fe1 C9 C8 -166.9(3) ?
C2 Fe1 C9 C8 40.5(9) ?
C4 Fe1 C9 C8 112.8(3) ?
C3 Fe1 C9 C8 72.9(3) ?
C7 C6 C10 C9 0.4(5) ?
Fe1 C6 C10 C9 60.3(3) ?
C7 C6 C10 Fe1 -59.9(3) ?
C8 C9 C10 C6 -0.3(5) ?
Fe1 C9 C10 C6 -60.0(3) ?
C8 C9 C10 Fe1 59.7(3) ?
C5 Fe1 C10 C6 -128.2(3) ?
C7 Fe1 C10 C6 38.4(3) ?
C1 Fe1 C10 C6 -84.5(3) ?
C8 Fe1 C10 C6 82.9(3) ?
C9 Fe1 C10 C6 119.9(5) ?
C2 Fe1 C10 C6 -51.4(5) ?
C4 Fe1 C10 C6 -168.2(3) ?
C3 Fe1 C10 C6 163.6(5) ?
C6 Fe1 C10 C9 -119.9(5) ?
C5 Fe1 C10 C9 111.9(3) ?
C7 Fe1 C10 C9 -81.5(3) ?
C1 Fe1 C10 C9 155.6(3) ?
C8 Fe1 C10 C9 -37.0(3) ?
C2 Fe1 C10 C9 -171.3(3) ?
C4 Fe1 C10 C9 72.0(4) ?
C3 Fe1 C10 C9 43.7(8) ?
C2 C1 C11 C12 12.4(5) n
C5 C1 C11 C12 -174.1(3) n
Fe1 C1 C11 C12 102.1(3) ?
C1 C11 C12 N1 3.6(5) ?
C1 C11 C12 C13 -178.0(3) ?
C20 N1 C12 C11 85.1(4) n
N2 N1 C12 C11 -101.2(3) n
C20 N1 C12 C13 -93.5(4) n
N2 N1 C12 C13 80.2(3) n
C22 O1 C13 C12 -155.5(3) n
C22 O1 C13 C14 79.9(3) n
C11 C12 C13 O1 -113.5(3) n
N1 C12 C13 O1 65.0(3) n
C11 C12 C13 C14 10.3(4) n
N1 C12 C13 C14 -171.2(2) n
O1 C13 C14 C19 19.7(4) n
C12 C13 C14 C19 -100.0(3) n
O1 C13 C14 C15 -159.3(3) n
C12 C13 C14 C15 81.0(3) n
C19 C14 C15 C16 -0.4(4) ?
C13 C14 C15 C16 178.6(3) n
C14 C15 C16 C17 -0.3(5) ?
C15 C16 C17 C18 1.3(5) ?
C15 C16 C17 F1 -179.0(3) n
C16 C17 C18 C19 -1.5(5) ?
F1 C17 C18 C19 178.8(3) n
C15 C14 C19 C18 0.2(4) ?
C13 C14 C19 C18 -178.8(3) n
C17 C18 C19 C14 0.7(5) ?
C21 N3 C20 N1 0.1(4) ?
N2 N1 C20 N3 0.1(4) ?
C12 N1 C20 N3 174.4(3) ?
N1 N2 C21 N3 0.3(4) ?
C20 N3 C21 N2 -0.3(4) ?
